data_7247975
loop_
_publ_author_name
'Amani, Vahid'
'Esmaeili, Maryam'
'Norouzi, Fataneh'
'Khavasi, Hamid Reza'

_publ_section_title
;
 A strategy for obtaining isostructurality despite structural diversity in
 coordination compounds
;
_journal_issue 4
_journal_name_full CrystEngComm
_journal_page_first 543
_journal_page_last 556
_journal_paper_doi 10.1039/D3CE01106B
_journal_volume 26
_journal_year 2024
_chemical_formula_sum 'C24 H18 Hg3 I8 N4 O2'
_chemical_formula_weight 2011.39
_space_group_IT_number 14
_space_group_name_Hall '-P 2yn'
_space_group_name_H-M_alt 'P 1 21/n 1'
_symmetry_cell_setting monoclinic
_symmetry_space_group_name_H-M 'P 1 21/n 1'
_atom_sites_solution_hydrogens geom
_atom_sites_solution_primary direct
_atom_sites_solution_secondary difmap
_audit_creation_method SHELXL-97
_audit_update_record
;
2014-07-28 deposited with the CCDC.	2024-01-03 downloaded from the CCDC.
;
_cell_angle_alpha 90.00
_cell_angle_beta 92.541(6)
_cell_angle_gamma 90.00
_cell_formula_units_Z 2
_cell_length_a 4.5421(3)
_cell_length_b 21.7134(19)
_cell_length_c 19.3708(13)
_cell_measurement_reflns_used 21386
_cell_measurement_temperature 298(2)
_cell_measurement_theta_max 29.28
_cell_measurement_theta_min 1.88
_cell_volume 1908.6(2)
_computing_cell_refinement 'X-Area 1.31 (Stoe & Cie GmbH, 2005)'
_computing_data_collection 'X-Area 1.31 (Stoe & Cie GmbH, 2005)'
_computing_data_reduction 'X-Area 1.31 (Stoe & Cie GmbH, 2005)'
_computing_molecular_graphics 'ORTEP-3 for Windows (Farrugia, 1997)'
_computing_publication_material 'WinGX (Farrugia, 1999)'
_computing_structure_refinement 'SHELXL-97 (Sheldrick, 1997)'
_computing_structure_solution 'SHELXS-97 (Sheldrick, 1990)'
_diffrn_ambient_temperature 298(2)
_diffrn_detector_area_resol_mean '0.15 mm'
_diffrn_measured_fraction_theta_full 0.987
_diffrn_measured_fraction_theta_max 0.987
_diffrn_measurement_device_type 'STOE IPDS II'
_diffrn_measurement_method 'rotation method'
_diffrn_radiation_monochromator graphite
_diffrn_radiation_source 'fine-focus sealed tube'
_diffrn_radiation_type MoK\a
_diffrn_radiation_wavelength 0.71073
_diffrn_reflns_av_R_equivalents 0.0998
_diffrn_reflns_av_sigmaI/netI 0.0845
_diffrn_reflns_limit_h_max 6
_diffrn_reflns_limit_h_min -6
_diffrn_reflns_limit_k_max 29
_diffrn_reflns_limit_k_min -29
_diffrn_reflns_limit_l_max 26
_diffrn_reflns_limit_l_min -22
_diffrn_reflns_number 21386
_diffrn_reflns_theta_full 29.28
_diffrn_reflns_theta_max 29.28
_diffrn_reflns_theta_min 1.88
_diffrn_standards_number 0
_exptl_absorpt_coefficient_mu 18.534
_exptl_absorpt_correction_T_max 0.4005
_exptl_absorpt_correction_T_min 0.1245
_exptl_absorpt_correction_type numerical
_exptl_absorpt_process_details 'shape of crystal determined optically'
_exptl_crystal_colour Colorless
_exptl_crystal_density_diffrn 3.500
_exptl_crystal_density_method 'not measured'
_exptl_crystal_description Needle
_exptl_crystal_F_000 1740
_exptl_crystal_size_max 0.24
_exptl_crystal_size_mid 0.10
_exptl_crystal_size_min 0.06
_refine_diff_density_max 1.356
_refine_diff_density_min -1.418
_refine_diff_density_rms 0.273
_refine_ls_extinction_method none
_refine_ls_goodness_of_fit_ref 0.912
_refine_ls_hydrogen_treatment constr
_refine_ls_matrix_type full
_refine_ls_number_parameters 187
_refine_ls_number_reflns 5146
_refine_ls_number_restraints 0
_refine_ls_restrained_S_all 0.912
_refine_ls_R_factor_all 0.0815
_refine_ls_R_factor_gt 0.0640
_refine_ls_shift/su_max 0.003
_refine_ls_shift/su_mean 0.001
_refine_ls_structure_factor_coef Fsqd
_refine_ls_weighting_details 'calc w=1/[\s^2^(Fo^2^)+(0.0140P)^2^+0.0000P] where P=(Fo^2^+2Fc^2^)/3'
_refine_ls_weighting_scheme calc
_refine_ls_wR_factor_gt 0.1055
_refine_ls_wR_factor_ref 0.1276
_reflns_number_gt 4518
_reflns_number_total 5146
_reflns_threshold_expression >2sigma(I)
_cod_data_source_file d3ce01106b2.cif
_cod_data_source_block d:\determination\solution\897\kh897
_cod_depositor_comments
;
The following automatic conversions were performed:

data item '_symmetry_cell_setting' value 'Monoclinic' was changed to
'monoclinic' in accordance with the
/home/data/users/saulius/crontab/automatic-downloads/rss-feeds/RSC/lib/dictionaries/cif_core.dic
dictionary named 'cif_core.dic' version 2.4.2 last updated on
2011-04-26.

Automatic conversion script
Id: cif_fix_values 8170 2020-07-09 18:12:32Z antanas 

 Adding full bibliography for 7247973--7247983.cif.
;
_cod_original_sg_symbol_H-M P21/n
_cod_database_code 7247975

loop_
_symmetry_equiv_pos_as_xyz
'x, y, z'
'-x+1/2, y+1/2, -z+1/2'
'-x, -y, -z'
'x-1/2, -y-1/2, z-1/2'

loop_
_atom_site_label
_atom_site_type_symbol
_atom_site_fract_x
_atom_site_fract_y
_atom_site_fract_z
_atom_site_U_iso_or_equiv
_atom_site_adp_type
_atom_site_occupancy
_atom_site_symmetry_multiplicity
_atom_site_calc_flag
_atom_site_refinement_flags
_atom_site_disorder_assembly
_atom_site_disorder_group
C1 C 0.554(3) 0.1538(6) 0.6767(7) 0.036(3) Uani 1 1 d . . .
H1 H 0.6810 0.1209 0.6860 0.044 Uiso 1 1 calc R . .
C2 C 0.276(4) 0.2327(7) 0.7170(8) 0.050(4) Uani 1 1 d . . .
H2 H 0.2021 0.2546 0.7537 0.059 Uiso 1 1 calc R . .
C3 C 0.196(3) 0.2489(7) 0.6495(8) 0.045(4) Uani 1 1 d . . .
H3 H 0.0750 0.2830 0.6413 0.054 Uiso 1 1 calc R . .
C4 C 0.290(3) 0.2158(6) 0.5952(8) 0.042(4) Uani 1 1 d . . .
H4 H 0.2317 0.2261 0.5501 0.050 Uiso 1 1 calc R . .
C5 C 0.471(3) 0.1675(6) 0.6085(7) 0.034(3) Uani 1 1 d . . .
C6 C 0.597(3) 0.1279(6) 0.5543(7) 0.034(3) Uani 1 1 d . . .
C7 C 0.481(3) 0.0868(6) 0.4363(7) 0.031(3) Uani 1 1 d . . .
C8 C 0.341(3) 0.1064(6) 0.3758(8) 0.035(3) Uani 1 1 d . . .
H8 H 0.2097 0.1391 0.3767 0.042 Uiso 1 1 calc R . .
C9 C 0.394(3) 0.0784(6) 0.3143(7) 0.035(3) Uani 1 1 d . . .
C10 C 0.583(3) 0.0297(6) 0.3118(8) 0.041(4) Uani 1 1 d . . .
H10 H 0.6215 0.0114 0.2698 0.049 Uiso 1 1 calc R . .
C11 C 0.715(3) 0.0084(6) 0.3718(8) 0.041(3) Uani 1 1 d . . .
H11 H 0.8352 -0.0263 0.3706 0.049 Uiso 1 1 calc R . .
C12 C 0.674(3) 0.0376(6) 0.4349(8) 0.039(3) Uani 1 1 d . . .
H12 H 0.7734 0.0242 0.4751 0.047 Uiso 1 1 calc R . .
N1 N 0.457(3) 0.1867(5) 0.7292(6) 0.045(3) Uani 1 1 d . . .
N2 N 0.414(2) 0.1167(5) 0.4976(6) 0.034(3) Uani 1 1 d . . .
H2A H 0.2354 0.1296 0.5001 0.041 Uiso 1 1 calc R . .
O1 O 0.856(2) 0.1095(5) 0.5587(5) 0.050(3) Uani 1 1 d . . .
Hg1 Hg 0.57401(15) 0.15856(3) 0.85267(4) 0.05120(19) Uani 1 1 d . . .
Hg2 Hg 1.0000 0.0000 1.0000 0.0744(3) Uani 1 2 d S . .
I1 I 0.1760(3) 0.11242(5) 0.22352(6) 0.0520(3) Uani 1 1 d . . .
I2 I 0.9555(2) 0.06941(4) 0.83246(5) 0.0446(3) Uani 1 1 d . . .
I3 I 0.2785(2) 0.24246(5) 0.91785(6) 0.0510(3) Uani 1 1 d . . .
I4 I 0.6627(3) 0.08641(6) 1.04369(7) 0.0678(4) Uani 1 1 d . . .

loop_
_atom_site_aniso_label
_atom_site_aniso_U_11
_atom_site_aniso_U_22
_atom_site_aniso_U_33
_atom_site_aniso_U_23
_atom_site_aniso_U_13
_atom_site_aniso_U_12
C1 0.046(8) 0.033(6) 0.030(7) 0.008(6) 0.000(7) 0.007(6)
C2 0.063(11) 0.051(8) 0.034(9) -0.011(7) -0.009(8) 0.014(8)
C3 0.043(9) 0.045(8) 0.045(10) -0.009(7) -0.022(7) 0.002(7)
C4 0.057(10) 0.033(7) 0.034(8) 0.001(6) -0.008(7) 0.007(7)
C5 0.035(7) 0.032(7) 0.034(8) -0.001(6) 0.000(6) -0.016(6)
C6 0.028(7) 0.039(7) 0.037(8) 0.000(6) 0.004(6) -0.005(6)
C7 0.015(6) 0.040(7) 0.039(8) -0.001(6) 0.006(6) -0.005(5)
C8 0.017(6) 0.028(6) 0.059(10) -0.002(6) 0.002(6) -0.007(5)
C9 0.032(7) 0.041(7) 0.033(7) 0.001(6) 0.001(6) -0.010(6)
C10 0.039(8) 0.032(7) 0.053(10) -0.012(7) 0.012(7) 0.009(6)
C11 0.038(8) 0.042(7) 0.043(9) 0.008(7) 0.015(7) 0.016(7)
C12 0.043(9) 0.032(7) 0.044(9) 0.012(6) 0.010(7) -0.004(6)
N1 0.056(8) 0.035(6) 0.044(8) 0.000(5) 0.000(6) 0.007(6)
N2 0.029(6) 0.034(6) 0.039(7) 0.002(5) -0.008(5) 0.007(5)
O1 0.019(5) 0.073(7) 0.057(7) -0.014(6) -0.005(5) 0.006(5)
Hg1 0.0585(4) 0.0464(3) 0.0491(4) -0.0040(3) 0.0066(3) 0.0180(3)
Hg2 0.0731(7) 0.0748(7) 0.0763(8) -0.0075(6) 0.0142(6) 0.0320(6)
I1 0.0612(7) 0.0559(6) 0.0386(6) 0.0065(5) -0.0017(5) -0.0015(5)
I2 0.0458(6) 0.0385(5) 0.0494(6) -0.0053(4) 0.0005(5) 0.0076(4)
I3 0.0465(6) 0.0481(5) 0.0585(7) -0.0174(5) 0.0040(5) 0.0066(5)
I4 0.0677(8) 0.0709(7) 0.0648(8) -0.0147(6) 0.0025(6) 0.0272(6)

loop_
_atom_type_symbol
_atom_type_description
_atom_type_scat_dispersion_real
_atom_type_scat_dispersion_imag
_atom_type_scat_source
C C 0.0033 0.0016 'International Tables Vol C Tables 4.2.6.8 and 6.1.1.4'
H H 0.0000 0.0000 'International Tables Vol C Tables 4.2.6.8 and 6.1.1.4'
N N 0.0061 0.0033 'International Tables Vol C Tables 4.2.6.8 and 6.1.1.4'
O O 0.0106 0.0060 'International Tables Vol C Tables 4.2.6.8 and 6.1.1.4'
Hg Hg -2.3894 9.2266 'International Tables Vol C Tables 4.2.6.8 and 6.1.1.4'
I I -0.4742 1.8119 'International Tables Vol C Tables 4.2.6.8 and 6.1.1.4'

loop_
_geom_angle_atom_site_label_1
_geom_angle_atom_site_label_2
_geom_angle_atom_site_label_3
_geom_angle
_geom_angle_site_symmetry_1
_geom_angle_site_symmetry_3
_geom_angle_publ_flag
N1 C1 C5 121.7(13) . . ?
N1 C1 H1 119.2 . . ?
C5 C1 H1 119.2 . . ?
N1 C2 C3 120.0(14) . . ?
N1 C2 H2 120.0 . . ?
C3 C2 H2 120.0 . . ?
C4 C3 C2 121.0(14) . . ?
C4 C3 H3 119.5 . . ?
C2 C3 H3 119.5 . . ?
C5 C4 C3 118.3(14) . . ?
C5 C4 H4 120.8 . . ?
C3 C4 H4 120.8 . . ?
C4 C5 C1 119.0(13) . . ?
C4 C5 C6 124.3(13) . . ?
C1 C5 C6 116.7(12) . . ?
O1 C6 N2 122.5(13) . . ?
O1 C6 C5 122.0(13) . . ?
N2 C6 C5 115.3(12) . . ?
C8 C7 C12 119.4(13) . . ?
C8 C7 N2 118.0(12) . . ?
C12 C7 N2 122.5(12) . . ?
C9 C8 C7 120.9(12) . . ?
C9 C8 H8 119.5 . . ?
C7 C8 H8 119.5 . . ?
C10 C9 C8 120.6(13) . . ?
C10 C9 I1 120.9(11) . . ?
C8 C9 I1 118.5(10) . . ?
C9 C10 C11 119.1(13) . . ?
C9 C10 H10 120.4 . . ?
C11 C10 H10 120.4 . . ?
C10 C11 C12 121.3(13) . . ?
C10 C11 H11 119.4 . . ?
C12 C11 H11 119.4 . . ?
C7 C12 C11 118.5(13) . . ?
C7 C12 H12 120.7 . . ?
C11 C12 H12 120.7 . . ?
C2 N1 C1 119.9(13) . . ?
C2 N1 Hg1 117.6(10) . . ?
C1 N1 Hg1 122.3(9) . . ?
C6 N2 C7 127.9(11) . . ?
C6 N2 H2A 116.1 . . ?
C7 N2 H2A 116.1 . . ?
N1 Hg1 I3 101.5(3) . . ?
N1 Hg1 I2 98.6(3) . . ?
I3 Hg1 I2 159.28(4) . . ?
I4 Hg2 I4 179.999(1) 3_757 . ?

loop_
_geom_bond_atom_site_label_1
_geom_bond_atom_site_label_2
_geom_bond_distance
_geom_bond_site_symmetry_2
_geom_bond_publ_flag
C1 N1 1.333(18) . ?
C1 C5 1.390(18) . ?
C1 H1 0.9300 . ?
C2 N1 1.308(17) . ?
C2 C3 1.39(2) . ?
C2 H2 0.9300 . ?
C3 C4 1.36(2) . ?
C3 H3 0.9300 . ?
C4 C5 1.349(18) . ?
C4 H4 0.9300 . ?
C5 C6 1.490(19) . ?
C6 O1 1.240(16) . ?
C6 N2 1.371(17) . ?
C7 C8 1.376(19) . ?
C7 C12 1.381(18) . ?
C7 N2 1.400(16) . ?
C8 C9 1.366(19) . ?
C8 H8 0.9300 . ?
C9 C10 1.364(18) . ?
C9 I1 2.113(14) . ?
C10 C11 1.36(2) . ?
C10 H10 0.9300 . ?
C11 C12 1.40(2) . ?
C11 H11 0.9300 . ?
C12 H12 0.9300 . ?
N1 Hg1 2.503(12) . ?
N2 H2A 0.8600 . ?
Hg1 I3 2.6200(11) . ?
Hg1 I2 2.6387(11) . ?
Hg2 I4 2.5881(11) 3_757 ?
Hg2 I4 2.5881(11) . ?

loop_
_geom_torsion_atom_site_label_1
_geom_torsion_atom_site_label_2
_geom_torsion_atom_site_label_3
_geom_torsion_atom_site_label_4
_geom_torsion
_geom_torsion_site_symmetry_1
_geom_torsion_site_symmetry_2
_geom_torsion_site_symmetry_3
_geom_torsion_site_symmetry_4
_geom_torsion_publ_flag
N1 C2 C3 C4 3(2) . . . . ?
C2 C3 C4 C5 -2(2) . . . . ?
C3 C4 C5 C1 0(2) . . . . ?
C3 C4 C5 C6 -178.6(13) . . . . ?
N1 C1 C5 C4 1(2) . . . . ?
N1 C1 C5 C6 179.3(13) . . . . ?
C4 C5 C6 O1 139.5(15) . . . . ?
C1 C5 C6 O1 -38.9(19) . . . . ?
C4 C5 C6 N2 -36.6(18) . . . . ?
C1 C5 C6 N2 144.9(13) . . . . ?
C12 C7 C8 C9 -0.9(19) . . . . ?
N2 C7 C8 C9 -178.8(11) . . . . ?
C7 C8 C9 C10 0.8(19) . . . . ?
C7 C8 C9 I1 -178.8(9) . . . . ?
C8 C9 C10 C11 2(2) . . . . ?
I1 C9 C10 C11 -178.8(11) . . . . ?
C9 C10 C11 C12 -4(2) . . . . ?
C8 C7 C12 C11 -1.3(19) . . . . ?
N2 C7 C12 C11 176.5(12) . . . . ?
C10 C11 C12 C7 4(2) . . . . ?
C3 C2 N1 C1 -3(2) . . . . ?
C3 C2 N1 Hg1 -177.7(12) . . . . ?
C5 C1 N1 C2 1(2) . . . . ?
C5 C1 N1 Hg1 175.5(10) . . . . ?
O1 C6 N2 C7 -3(2) . . . . ?
C5 C6 N2 C7 172.9(11) . . . . ?
C8 C7 N2 C6 -146.4(13) . . . . ?
C12 C7 N2 C6 36(2) . . . . ?
C2 N1 Hg1 I3 -2.2(11) . . . . ?
C1 N1 Hg1 I3 -177.2(11) . . . . ?
C2 N1 Hg1 I2 -177.3(10) . . . . ?
C1 N1 Hg1 I2 7.7(12) . . . . ?
